data_7206359
loop_
_publ_author_name
'Ugono, Onome'
'Rath, Nigam P.'
'Beatty, Alicia M.'

_publ_section_title
;
 Exceptions to the rule: new hydrogen-bonded networks from an old
 reliable
;
_journal_issue 3
_journal_name_full CrystEngComm
_journal_page_first 753
_journal_paper_doi 10.1039/c0ce00621a
_journal_volume 13
_journal_year 2011
_chemical_formula_moiety 'C8 H12 N O, C5 H3 N2 O4'
_chemical_formula_sum 'C13 H15 N3 O5'
_chemical_formula_weight 293.28
_chemical_name_systematic
;
?
;
_space_group_IT_number 2
_symmetry_cell_setting triclinic
_symmetry_space_group_name_Hall '-P 1'
_symmetry_space_group_name_H-M 'P -1'
_atom_sites_solution_hydrogens geom
_atom_sites_solution_primary direct
_atom_sites_solution_secondary difmap
_audit_creation_method SHELXL-97
_cell_angle_alpha 66.499(3)
_cell_angle_beta 79.521(3)
_cell_angle_gamma 62.868(2)
_cell_formula_units_Z 2
_cell_length_a 8.6311(5)
_cell_length_b 8.7661(5)
_cell_length_c 10.5768(7)
_cell_measurement_reflns_used 5234
_cell_measurement_temperature 100(2)
_cell_measurement_theta_max 30.53
_cell_measurement_theta_min 2.65
_cell_volume 653.12(7)
_computing_cell_refinement 'Bruker SAINT'
_computing_data_collection 'Bruker APEX2'
_computing_data_reduction 'Bruker SAINT'
_computing_molecular_graphics 'Bruker SHELXTL'
_computing_publication_material 'Bruker SHELXTL'
_computing_structure_refinement 'SHELXL-97 (Sheldrick, 2008)'
_computing_structure_solution 'SHELXS-97 (Sheldrick, 2008)'
_diffrn_ambient_temperature 100(2)
_diffrn_measured_fraction_theta_full 0.994
_diffrn_measured_fraction_theta_max 0.947
_diffrn_measurement_device_type 'Bruker APEX-II CCD'
_diffrn_measurement_method '\f and \w scans'
_diffrn_radiation_monochromator graphite
_diffrn_radiation_source 'fine-focus sealed tube'
_diffrn_radiation_type MoK\a
_diffrn_radiation_wavelength 0.71073
_diffrn_reflns_av_R_equivalents 0.0393
_diffrn_reflns_av_sigmaI/netI 0.0367
_diffrn_reflns_limit_h_max 11
_diffrn_reflns_limit_h_min -12
_diffrn_reflns_limit_k_max 11
_diffrn_reflns_limit_k_min -12
_diffrn_reflns_limit_l_max 15
_diffrn_reflns_limit_l_min -15
_diffrn_reflns_number 12194
_diffrn_reflns_theta_full 25.00
_diffrn_reflns_theta_max 30.55
_diffrn_reflns_theta_min 2.10
_exptl_absorpt_coefficient_mu 0.116
_exptl_absorpt_correction_T_max 0.9796
_exptl_absorpt_correction_T_min 0.9657
_exptl_absorpt_correction_type multi-scan
_exptl_absorpt_process_details 'sadabs v2008/1'
_exptl_crystal_colour colourless
_exptl_crystal_density_diffrn 1.491
_exptl_crystal_density_method 'not measured'
_exptl_crystal_description block
_exptl_crystal_F_000 308
_exptl_crystal_size_max 0.30
_exptl_crystal_size_mid 0.25
_exptl_crystal_size_min 0.18
_refine_diff_density_max 0.492
_refine_diff_density_min -0.307
_refine_diff_density_rms 0.069
_refine_ls_extinction_method none
_refine_ls_goodness_of_fit_ref 1.055
_refine_ls_hydrogen_treatment refall
_refine_ls_matrix_type full
_refine_ls_number_parameters 250
_refine_ls_number_reflns 3789
_refine_ls_number_restraints 7
_refine_ls_restrained_S_all 1.054
_refine_ls_R_factor_all 0.0530
_refine_ls_R_factor_gt 0.0444
_refine_ls_shift/su_max 0.000
_refine_ls_shift/su_mean 0.000
_refine_ls_structure_factor_coef Fsqd
_refine_ls_weighting_details 'calc w=1/[\s^2^(Fo^2^)+(0.0724P)^2^+0.1593P] where P=(Fo^2^+2Fc^2^)/3'
_refine_ls_weighting_scheme calc
_refine_ls_wR_factor_gt 0.1190
_refine_ls_wR_factor_ref 0.1258
_reflns_number_gt 3198
_reflns_number_total 3789
_reflns_threshold_expression >2sigma(I)
_cod_data_source_file c0ce00621a.txt
_cod_data_source_block Compound-1
_cod_depositor_comments
;
The following automatic conversions were performed:

'_symmetry_cell_setting' value 'Triclinic' changed to 'triclinic'
according to /home/saulius/struct/CIF-dictionaries/cif_core.dic
dictionary named 'cif_core.dic' version 2.4.1 from 2010-06-29.

Automatic conversion script
Id: cif_fix_values 1715 2011-07-08 13:25:40Z adriana 
;
_cod_original_sg_symbol_H-M P-1
_cod_database_code 7206359

loop_
_symmetry_equiv_pos_as_xyz
'x, y, z'
'-x, -y, -z'

loop_
_atom_site_label
_atom_site_type_symbol
_atom_site_fract_x
_atom_site_fract_y
_atom_site_fract_z
_atom_site_U_iso_or_equiv
_atom_site_adp_type
_atom_site_occupancy
_atom_site_symmetry_multiplicity
_atom_site_calc_flag
_atom_site_refinement_flags
O1 O 0.79497(11) 0.52045(11) 0.01840(9) 0.01455(18) Uani 1 1 d .
O2 O 0.65345(10) 0.35219(11) 0.15224(9) 0.01405(18) Uani 1 1 d .
O3 O 1.43184(11) -0.31606(12) 0.13339(10) 0.0190(2) Uani 1 1 d .
O4 O 1.22282(12) -0.38822(12) 0.26486(10) 0.0234(2) Uani 1 1 d .
O5 O 0.69404(11) -0.16839(11) 0.30975(9) 0.01626(19) Uani 1 1 d .
N1 N 1.09054(12) 0.20825(13) 0.02309(10) 0.0121(2) Uani 1 1 d .
N2 N 1.22492(12) 0.04312(13) 0.04583(10) 0.0125(2) Uani 1 1 d .
N3 N 0.48697(13) 0.15646(14) 0.13789(10) 0.0138(2) Uani 1 1 d D
C1 C 0.78638(14) 0.37059(15) 0.08706(11) 0.0108(2) Uani 1 1 d .
C2 C 0.94650(14) 0.19928(15) 0.09565(11) 0.0109(2) Uani 1 1 d .
C3 C 0.98777(14) 0.01580(15) 0.16978(11) 0.0119(2) Uani 1 1 d .
C4 C 1.16203(14) -0.07542(15) 0.13570(11) 0.0115(2) Uani 1 1 d .
C5 C 1.27320(15) -0.27613(15) 0.18597(12) 0.0130(2) Uani 1 1 d .
C6 C 0.41671(15) 0.07215(15) 0.26933(12) 0.0124(2) Uani 1 1 d .
C7 C 0.52854(14) -0.09934(15) 0.35750(12) 0.0128(2) Uani 1 1 d .
C8 C 0.46545(16) -0.18276(16) 0.48368(12) 0.0151(2) Uani 1 1 d .
C9 C 0.29321(16) -0.09376(17) 0.51866(13) 0.0165(2) Uani 1 1 d .
C10 C 0.18388(16) 0.07691(17) 0.43024(13) 0.0168(2) Uani 1 1 d .
C11 C 0.24643(15) 0.16230(16) 0.30500(12) 0.0146(2) Uani 1 1 d .
C12 C 0.81062(16) -0.35214(16) 0.39219(13) 0.0173(2) Uani 1 1 d D
C13 C 0.76937(19) -0.49495(19) 0.37962(16) 0.0255(3) Uani 1 1 d D
H1 H 1.107(2) 0.313(2) -0.0285(18) 0.027(4) Uiso 1 1 d .
H3 H 1.496(3) -0.445(3) 0.158(2) 0.046(6) Uiso 1 1 d .
H3A H 0.913(2) -0.039(2) 0.2312(17) 0.022(4) Uiso 1 1 d .
H3B H 0.560(2) 0.204(2) 0.1486(17) 0.026(4) Uiso 1 1 d D
H3C H 0.552(2) 0.073(2) 0.0942(16) 0.021(4) Uiso 1 1 d D
H3D H 0.396(2) 0.257(2) 0.0781(16) 0.028(4) Uiso 1 1 d D
H8 H 0.543(2) -0.305(2) 0.5481(18) 0.026(4) Uiso 1 1 d .
H9 H 0.249(2) -0.151(2) 0.6053(16) 0.016(4) Uiso 1 1 d .
H10 H 0.066(2) 0.136(2) 0.4564(18) 0.025(4) Uiso 1 1 d .
H11 H 0.172(2) 0.285(2) 0.2397(18) 0.025(4) Uiso 1 1 d .
H12A H 0.9229(19) -0.360(2) 0.3546(17) 0.023(4) Uiso 1 1 d D
H12B H 0.809(2) -0.366(2) 0.4864(14) 0.015(4) Uiso 1 1 d D
H13A H 0.646(2) -0.468(3) 0.397(2) 0.036(5) Uiso 1 1 d D
H13B H 0.798(3) -0.501(3) 0.2881(16) 0.045(6) Uiso 1 1 d D
H13C H 0.840(3) -0.615(2) 0.446(2) 0.052(6) Uiso 1 1 d D

loop_
_atom_site_aniso_label
_atom_site_aniso_U_11
_atom_site_aniso_U_22
_atom_site_aniso_U_33
_atom_site_aniso_U_23
_atom_site_aniso_U_13
_atom_site_aniso_U_12
O1 0.0094(4) 0.0097(4) 0.0202(4) -0.0028(3) 0.0005(3) -0.0029(3)
O2 0.0076(4) 0.0112(4) 0.0194(4) -0.0047(3) 0.0029(3) -0.0025(3)
O3 0.0103(4) 0.0107(4) 0.0250(5) -0.0040(3) 0.0070(3) 0.0000(3)
O4 0.0137(4) 0.0122(4) 0.0324(5) -0.0023(4) 0.0066(4) -0.0030(3)
O5 0.0084(4) 0.0130(4) 0.0192(4) -0.0029(3) 0.0022(3) -0.0011(3)
N1 0.0079(4) 0.0091(4) 0.0159(5) -0.0036(4) 0.0013(3) -0.0020(4)
N2 0.0080(4) 0.0097(4) 0.0158(5) -0.0044(4) 0.0010(3) -0.0011(4)
N3 0.0107(5) 0.0122(4) 0.0153(5) -0.0025(4) 0.0009(4) -0.0048(4)
C1 0.0072(5) 0.0107(5) 0.0125(5) -0.0042(4) -0.0004(4) -0.0021(4)
C2 0.0070(5) 0.0103(5) 0.0137(5) -0.0045(4) 0.0007(4) -0.0023(4)
C3 0.0085(5) 0.0107(5) 0.0142(5) -0.0039(4) 0.0016(4) -0.0035(4)
C4 0.0089(5) 0.0095(5) 0.0141(5) -0.0044(4) 0.0005(4) -0.0023(4)
C5 0.0092(5) 0.0111(5) 0.0145(5) -0.0042(4) 0.0007(4) -0.0016(4)
C6 0.0108(5) 0.0120(5) 0.0137(5) -0.0034(4) 0.0010(4) -0.0057(4)
C7 0.0088(5) 0.0121(5) 0.0165(5) -0.0051(4) 0.0007(4) -0.0038(4)
C8 0.0137(5) 0.0124(5) 0.0165(5) -0.0034(4) 0.0001(4) -0.0051(4)
C9 0.0155(6) 0.0169(5) 0.0163(6) -0.0057(4) 0.0036(4) -0.0078(5)
C10 0.0108(5) 0.0173(5) 0.0201(6) -0.0078(5) 0.0032(4) -0.0044(4)
C11 0.0104(5) 0.0129(5) 0.0183(5) -0.0051(4) -0.0001(4) -0.0036(4)
C12 0.0094(5) 0.0123(5) 0.0227(6) -0.0037(5) -0.0012(4) -0.0002(4)
C13 0.0222(7) 0.0176(6) 0.0352(8) -0.0133(6) 0.0020(6) -0.0050(5)

loop_
_atom_type_symbol
_atom_type_description
_atom_type_scat_dispersion_real
_atom_type_scat_dispersion_imag
_atom_type_scat_source
C C 0.0033 0.0016 'International Tables Vol C Tables 4.2.6.8 and 6.1.1.4'
H H 0.0000 0.0000 'International Tables Vol C Tables 4.2.6.8 and 6.1.1.4'
N N 0.0061 0.0033 'International Tables Vol C Tables 4.2.6.8 and 6.1.1.4'
O O 0.0106 0.0060 'International Tables Vol C Tables 4.2.6.8 and 6.1.1.4'

loop_
_geom_angle_atom_site_label_1
_geom_angle_atom_site_label_2
_geom_angle_atom_site_label_3
_geom_angle
C5 O3 H3 110.5(12)
C7 O5 C12 116.98(9)
N2 N1 C2 112.97(9)
N2 N1 H1 119.4(11)
C2 N1 H1 127.1(11)
N1 N2 C4 104.13(9)
C6 N3 H3B 112.0(10)
C6 N3 H3C 112.0(10)
H3B N3 H3C 107.3(14)
C6 N3 H3D 110.7(10)
H3B N3 H3D 105.9(14)
H3C N3 H3D 108.6(14)
O1 C1 O2 125.47(10)
O1 C1 C2 117.41(10)
O2 C1 C2 117.11(10)
N1 C2 C3 106.81(9)
N1 C2 C1 120.33(10)
C3 C2 C1 132.84(10)
C2 C3 C4 104.32(10)
C2 C3 H3A 128.2(10)
C4 C3 H3A 127.4(10)
N2 C4 C3 111.76(10)
N2 C4 C5 120.68(10)
C3 C4 C5 127.55(10)
O4 C5 O3 124.64(11)
O4 C5 C4 123.38(11)
O3 C5 C4 111.97(10)
C11 C6 C7 121.81(11)
C11 C6 N3 120.51(10)
C7 C6 N3 117.67(10)
O5 C7 C8 126.02(10)
O5 C7 C6 115.01(10)
C8 C7 C6 118.97(10)
C9 C8 C7 119.30(11)
C9 C8 H8 120.5(10)
C7 C8 H8 120.2(10)
C10 C9 C8 121.07(11)
C10 C9 H9 119.2(9)
C8 C9 H9 119.7(9)
C9 C10 C11 120.01(11)
C9 C10 H10 119.7(11)
C11 C10 H10 120.3(11)
C6 C11 C10 118.82(11)
C6 C11 H11 119.1(10)
C10 C11 H11 122.1(10)
O5 C12 C13 111.53(10)
O5 C12 H12A 102.7(10)
C13 C12 H12A 112.3(10)
O5 C12 H12B 111.5(9)
C13 C12 H12B 110.6(9)
H12A C12 H12B 107.9(13)
C12 C13 H13A 111.2(11)
C12 C13 H13B 110.7(12)
H13A C13 H13B 108.8(16)
C12 C13 H13C 109.1(13)
H13A C13 H13C 109.6(17)
H13B C13 H13C 107.4(18)

loop_
_geom_bond_atom_site_label_1
_geom_bond_atom_site_label_2
_geom_bond_distance
O1 C1 1.2518(14)
O2 C1 1.2689(14)
O3 C5 1.3220(14)
O3 H3 0.94(2)
O4 C5 1.2061(15)
O5 C7 1.3618(13)
O5 C12 1.4450(14)
N1 N2 1.3382(13)
N1 C2 1.3546(14)
N1 H1 0.924(18)
N2 C4 1.3479(15)
N3 C6 1.4592(15)
N3 H3B 0.941(13)
N3 H3C 0.927(13)
N3 H3D 0.947(13)
C1 C2 1.4891(15)
C2 C3 1.3791(15)
C3 C4 1.4026(15)
C3 H3A 0.975(17)
C4 C5 1.4828(15)
C6 C11 1.3797(16)
C6 C7 1.3954(16)
C7 C8 1.3904(16)
C8 C9 1.3885(17)
C8 H8 0.996(18)
C9 C10 1.3859(17)
C9 H9 0.957(16)
C10 C11 1.3872(17)
C10 H10 0.952(18)
C11 H11 0.993(17)
C12 C13 1.5060(18)
C12 H12A 0.962(14)
C12 H12B 0.953(13)
C13 H13A 0.982(14)
C13 H13B 0.971(15)
C13 H13C 0.978(15)

loop_
_geom_torsion_atom_site_label_1
_geom_torsion_atom_site_label_2
_geom_torsion_atom_site_label_3
_geom_torsion_atom_site_label_4
_geom_torsion
C2 N1 N2 C4 0.66(12)
N2 N1 C2 C3 -0.86(12)
N2 N1 C2 C1 177.71(9)
O1 C1 C2 N1 -4.63(15)
O2 C1 C2 N1 176.64(9)
O1 C1 C2 C3 173.51(11)
O2 C1 C2 C3 -5.22(18)
N1 C2 C3 C4 0.66(11)
C1 C2 C3 C4 -177.66(11)
N1 N2 C4 C3 -0.21(12)
N1 N2 C4 C5 179.37(10)
C2 C3 C4 N2 -0.29(12)
C2 C3 C4 C5 -179.83(11)
N2 C4 C5 O4 -178.98(11)
C3 C4 C5 O4 0.52(19)
N2 C4 C5 O3 0.60(15)
C3 C4 C5 O3 -179.89(10)
C12 O5 C7 C8 5.82(16)
C12 O5 C7 C6 -175.02(10)
C11 C6 C7 O5 -178.10(10)
N3 C6 C7 O5 0.54(15)
C11 C6 C7 C8 1.12(17)
N3 C6 C7 C8 179.77(10)
O5 C7 C8 C9 179.22(10)
C6 C7 C8 C9 0.09(17)
C7 C8 C9 C10 -0.36(18)
C8 C9 C10 C11 -0.56(18)
C7 C6 C11 C10 -2.02(17)
N3 C6 C11 C10 179.37(10)
C9 C10 C11 C6 1.72(18)
C7 O5 C12 C13 74.30(13)
